data_4123026
loop_
_publ_author_name
'Watson, Charlotte G.'
'Balanta, Angelica'
'Elford, Tim G.'
'Essafi, St\'ephanie'
'Harvey, Jeremy N.'
'Aggarwal, Varinder K.'

_publ_section_title
;
 Construction of Multiple, Contiguous Quaternary Stereocenters in Acyclic
 Molecules by Lithiation-Borylation.
;
_journal_name_full 'Journal of the American Chemical Society'
_journal_page_first 141203101453003
_journal_paper_doi 10.1021/ja509029h
_journal_year 2014
_chemical_absolute_configuration ad
_chemical_formula_moiety 'C21 H24 F3 N O2'
_chemical_formula_sum 'C21 H24 F3 N O2'
_chemical_formula_weight 379.41
_chemical_name_systematic
;
 ?
;
_space_group_crystal_system orthorhombic
_space_group_IT_number 19
_space_group_name_Hall 'P 2ac 2ab'
_space_group_name_H-M_alt 'P 21 21 21'
_symmetry_space_group_name_Hall 'P 2ac 2ab'
_symmetry_space_group_name_H-M 'P 21 21 21'
_atom_sites_solution_hydrogens geom
_atom_sites_solution_primary direct
_audit_creation_date 2014-05-22
_audit_creation_method
;
Olex2 1.2
(compiled 2014.03.20 svn.r2914 for OlexSys, GUI svn.r4816)
;
_cell_angle_alpha 90
_cell_angle_beta 90
_cell_angle_gamma 90
_cell_formula_units_Z 4
_cell_length_a 9.4867(15)
_cell_length_b 9.7387(15)
_cell_length_c 20.945(3)
_cell_measurement_reflns_used 9880
_cell_measurement_temperature 100.00
_cell_measurement_theta_max 66.68
_cell_measurement_theta_min 4.54
_cell_volume 1935.1(5)
_computing_data_reduction 'SAINT v8.34A (Bruker, 2013)'
_computing_molecular_graphics 'Olex2 (Dolomanov et al., 2009)'
_computing_publication_material 'Olex2 (Dolomanov et al., 2009)'
_computing_structure_refinement 'XL (Sheldrick, 2008)'
_computing_structure_solution 'XS (Sheldrick, 2008)'
_diffrn_ambient_temperature 100.00
_diffrn_detector 'Bruker Proteum CCD'
_diffrn_detector_type 'Bruker Proteum CCD'
_diffrn_measured_fraction_theta_full 0.974
_diffrn_measured_fraction_theta_max 0.996
_diffrn_measurement_device 'Bruker Mircostar Rotating anode'
_diffrn_measurement_device_type 'Bruker APEX-II CCD'
_diffrn_measurement_method '\f and \w scans'
_diffrn_radiation_monochromator graphite
_diffrn_radiation_type CuK\a
_diffrn_radiation_wavelength 1.54178
_diffrn_reflns_av_R_equivalents 0.0490
_diffrn_reflns_av_unetI/netI 0.0306
_diffrn_reflns_Laue_measured_fraction_full 0.974
_diffrn_reflns_Laue_measured_fraction_max 0.996
_diffrn_reflns_limit_h_max 11
_diffrn_reflns_limit_h_min -11
_diffrn_reflns_limit_k_max 11
_diffrn_reflns_limit_k_min -11
_diffrn_reflns_limit_l_max 24
_diffrn_reflns_limit_l_min -19
_diffrn_reflns_number 24799
_diffrn_reflns_point_group_measured_fraction_full 0.970
_diffrn_reflns_point_group_measured_fraction_max 0.992
_diffrn_reflns_theta_full 67.679
_diffrn_reflns_theta_max 66.680
_diffrn_reflns_theta_min 4.221
_diffrn_source 'micro-focus rotating anode'
_diffrn_standards_number 0
_exptl_absorpt_coefficient_mu 0.864
_exptl_absorpt_correction_T_max 1.0000
_exptl_absorpt_correction_T_min 0.2693
_exptl_absorpt_correction_type multi-scan
_exptl_absorpt_process_details
;
SADABS-2012/1 (Bruker,2012) was used for absorption correction.
wR2(int) was 0.1585 before and 0.0798 after correction.
The Ratio of minimum to maximum transmission is 0.2693.
The \l/2 correction factor is 0.0015.
;
_exptl_crystal_colour colourless
_exptl_crystal_colour_primary colourless
_exptl_crystal_density_diffrn 1.302
_exptl_crystal_description block
_exptl_crystal_F_000 800
_exptl_crystal_size_max 0.3
_exptl_crystal_size_mid 0.27
_exptl_crystal_size_min 0.23
_refine_diff_density_max 0.243
_refine_diff_density_min -0.261
_refine_diff_density_rms 0.066
_refine_ls_abs_structure_details
;
 Flack x determined using 1420 quotients [(I+)-(I-)]/[(I+)+(I-)]
 (Parsons and Flack (2004), Acta Cryst. A60, s61).
;
_refine_ls_abs_structure_Flack 0.04(3)
_refine_ls_extinction_method none
_refine_ls_goodness_of_fit_ref 1.153
_refine_ls_hydrogen_treatment constr
_refine_ls_matrix_type full
_refine_ls_number_parameters 248
_refine_ls_number_reflns 3405
_refine_ls_number_restraints 0
_refine_ls_restrained_S_all 1.153
_refine_ls_R_factor_all 0.0339
_refine_ls_R_factor_gt 0.0337
_refine_ls_shift/su_max 0.000
_refine_ls_shift/su_mean 0.000
_refine_ls_structure_factor_coef Fsqd
_refine_ls_weighting_details 'w=1/[\s^2^(Fo^2^)+(0.0580P)^2^+0.3451P] where P=(Fo^2^+2Fc^2^)/3'
_refine_ls_weighting_scheme calc
_refine_ls_wR_factor_gt 0.0968
_refine_ls_wR_factor_ref 0.0970
_reflns_Friedel_coverage 0.727
_reflns_Friedel_fraction_full 0.965
_reflns_Friedel_fraction_max 0.988
_reflns_number_gt 3377
_reflns_number_total 3405
_reflns_threshold_expression 'I > 2\s(I)'
_cod_data_source_file ja509029h_si_004.cif
_cod_data_source_block testo1
_cod_database_code 4123026
_shelxl_version_number 2013-3
_shelx_space_group_comment
;
The symmetry employed for this shelxl refinement is uniquely defined
by the following loop, which should always be used as a source of
symmetry information in preference to the above space-group names.
They are only intended as comments.
;
_olex2_refinement_description
;
1. Fixed Uiso
 At 1.2 times of:
  All C(H) groups, All C(H,H) groups, All N(H) groups
 At 1.5 times of:
  All C(H,H,H) groups
2.a Secondary CH2 refined with riding coordinates:
 C12(H12A,H12B)
2.b Aromatic/amide H refined with riding coordinates:
 N1(H1), C2(H2), C3(H3), C4(H4), C5(H5), C6(H6), C16(H16), C17(H17), C19(H19),
 C20(H20)
2.c Idealised Me refined as rotating group:
 C10(H10A,H10B,H10C), C13(H13A,H13B,H13C), C14(H14A,H14B,H14C), C21(H21A,H21B,
 H21C)
;

loop_
_space_group_symop_operation_xyz
'x, y, z'
'-x+1/2, -y, z+1/2'
'x+1/2, -y+1/2, -z'
'-x, y+1/2, -z+1/2'

loop_
_atom_site_label
_atom_site_type_symbol
_atom_site_fract_x
_atom_site_fract_y
_atom_site_fract_z
_atom_site_U_iso_or_equiv
_atom_site_adp_type
_atom_site_occupancy
_atom_site_site_symmetry_order
_atom_site_calc_flag
_atom_site_refinement_flags_posn
F1 F 0.24817(16) 0.6500(2) 0.76239(6) 0.0523(5) Uani 1 1 d .
F2 F 0.05767(16) 0.58533(16) 0.71611(8) 0.0435(4) Uani 1 1 d .
F3 F 0.09467(17) 0.79931(17) 0.73347(8) 0.0475(4) Uani 1 1 d .
O1 O 0.16174(17) 0.75860(18) 0.60893(8) 0.0340(4) Uani 1 1 d .
O2 O 0.77707(19) 0.71014(17) 0.85613(7) 0.0325(4) Uani 1 1 d .
N1 N 0.34813(18) 0.63004(18) 0.64519(8) 0.0203(4) Uani 1 1 d .
H1 H 0.3754 0.5814 0.6784 0.024 Uiso 1 1 calc R
C1 C 0.3684(2) 0.5677(2) 0.53124(9) 0.0205(4) Uani 1 1 d .
C2 C 0.2522(2) 0.4809(2) 0.53757(10) 0.0232(4) Uani 1 1 d .
H2 H 0.2155 0.4624 0.5789 0.028 Uiso 1 1 calc R
C3 C 0.1892(2) 0.4211(2) 0.48458(11) 0.0274(5) Uani 1 1 d .
H3 H 0.1087 0.3641 0.4900 0.033 Uiso 1 1 calc R
C4 C 0.2427(3) 0.4438(2) 0.42379(10) 0.0298(5) Uani 1 1 d .
H4 H 0.2006 0.4015 0.3876 0.036 Uiso 1 1 calc R
C5 C 0.3583(3) 0.5289(2) 0.41669(10) 0.0284(5) Uani 1 1 d .
H5 H 0.3966 0.5442 0.3754 0.034 Uiso 1 1 calc R
C6 C 0.4188(2) 0.5923(2) 0.46946(10) 0.0244(5) Uani 1 1 d .
H6 H 0.4958 0.6534 0.4635 0.029 Uiso 1 1 calc R
C7 C 0.4430(2) 0.6317(2) 0.58886(9) 0.0196(4) Uani 1 1 d .
C8 C 0.2249(2) 0.6958(2) 0.65007(10) 0.0240(4) Uani 1 1 d .
C9 C 0.1558(2) 0.6830(3) 0.71654(11) 0.0304(5) Uani 1 1 d .
C10 C 0.4797(2) 0.7827(2) 0.57489(10) 0.0256(5) Uani 1 1 d .
H10A H 0.3939 0.8326 0.5630 0.038 Uiso 1 1 calc GR
H10B H 0.5476 0.7871 0.5397 0.038 Uiso 1 1 calc GR
H10C H 0.5211 0.8246 0.6131 0.038 Uiso 1 1 calc GR
C11 C 0.5780(2) 0.5425(2) 0.60995(9) 0.0200(4) Uani 1 1 d .
C12 C 0.7002(2) 0.5619(3) 0.56203(10) 0.0261(5) Uani 1 1 d .
H12A H 0.6663 0.5369 0.5189 0.031 Uiso 1 1 calc R
H12B H 0.7267 0.6602 0.5612 0.031 Uiso 1 1 calc R
C13 C 0.8317(2) 0.4768(3) 0.57709(11) 0.0351(5) Uani 1 1 d .
H13A H 0.8617 0.4949 0.6211 0.053 Uiso 1 1 calc GR
H13B H 0.9076 0.5021 0.5476 0.053 Uiso 1 1 calc GR
H13C H 0.8099 0.3790 0.5722 0.053 Uiso 1 1 calc GR
C14 C 0.5355(2) 0.3897(2) 0.60976(10) 0.0246(5) Uani 1 1 d .
H14A H 0.4478 0.3779 0.6338 0.037 Uiso 1 1 calc GR
H14B H 0.6104 0.3351 0.6296 0.037 Uiso 1 1 calc GR
H14C H 0.5215 0.3589 0.5657 0.037 Uiso 1 1 calc GR
C15 C 0.6272(2) 0.5860(2) 0.67713(9) 0.0196(4) Uani 1 1 d .
C16 C 0.7060(2) 0.7057(2) 0.68652(10) 0.0232(4) Uani 1 1 d .
H16 H 0.7285 0.7615 0.6507 0.028 Uiso 1 1 calc R
C17 C 0.7520(2) 0.7454(2) 0.74649(10) 0.0246(5) Uani 1 1 d .
H17 H 0.8041 0.8281 0.7514 0.030 Uiso 1 1 calc R
C18 C 0.7224(2) 0.6651(2) 0.79939(9) 0.0237(5) Uani 1 1 d .
C19 C 0.6427(2) 0.5470(2) 0.79217(10) 0.0255(5) Uani 1 1 d .
H19 H 0.6196 0.4923 0.8283 0.031 Uiso 1 1 calc R
C20 C 0.5965(2) 0.5088(2) 0.73144(10) 0.0231(4) Uani 1 1 d .
H20 H 0.5423 0.4274 0.7270 0.028 Uiso 1 1 calc R
C21 C 0.7577(4) 0.6226(3) 0.91014(11) 0.0446(7) Uani 1 1 d .
H21A H 0.8088 0.6603 0.9468 0.067 Uiso 1 1 calc GR
H21B H 0.7939 0.5307 0.9003 0.067 Uiso 1 1 calc GR
H21C H 0.6571 0.6167 0.9204 0.067 Uiso 1 1 calc GR

loop_
_atom_site_aniso_label
_atom_site_aniso_U_11
_atom_site_aniso_U_22
_atom_site_aniso_U_33
_atom_site_aniso_U_23
_atom_site_aniso_U_13
_atom_site_aniso_U_12
F1 0.0336(8) 0.1038(14) 0.0196(6) 0.0018(8) 0.0033(6) 0.0155(9)
F2 0.0373(7) 0.0465(9) 0.0469(8) -0.0007(7) 0.0130(7) -0.0074(7)
F3 0.0429(8) 0.0469(9) 0.0528(9) -0.0154(8) 0.0194(7) 0.0065(8)
O1 0.0284(8) 0.0412(9) 0.0324(8) 0.0042(7) -0.0057(7) 0.0123(7)
O2 0.0455(10) 0.0322(9) 0.0199(7) -0.0048(7) -0.0094(7) 0.0052(7)
N1 0.0204(8) 0.0256(8) 0.0149(7) 0.0016(7) 0.0011(7) 0.0035(7)
C1 0.0230(10) 0.0219(10) 0.0167(9) 0.0008(8) -0.0003(7) 0.0028(8)
C2 0.0258(10) 0.0245(10) 0.0193(9) 0.0005(8) 0.0002(8) 0.0020(9)
C3 0.0300(11) 0.0235(10) 0.0286(10) -0.0016(9) -0.0049(9) -0.0005(9)
C4 0.0403(13) 0.0283(11) 0.0208(10) -0.0043(9) -0.0088(9) 0.0057(10)
C5 0.0377(12) 0.0310(11) 0.0164(9) 0.0002(9) 0.0007(9) 0.0084(10)
C6 0.0266(10) 0.0277(10) 0.0190(10) 0.0026(8) 0.0019(8) 0.0025(9)
C7 0.0202(9) 0.0227(9) 0.0158(9) 0.0001(8) 0.0022(8) 0.0012(8)
C8 0.0210(10) 0.0283(10) 0.0227(10) -0.0029(9) 0.0003(8) 0.0007(9)
C9 0.0214(10) 0.0393(12) 0.0304(11) -0.0046(10) 0.0030(9) 0.0036(10)
C10 0.0299(11) 0.0224(11) 0.0246(10) 0.0004(8) 0.0017(9) -0.0014(9)
C11 0.0187(9) 0.0234(10) 0.0178(9) -0.0025(8) 0.0003(7) 0.0017(8)
C12 0.0219(10) 0.0365(12) 0.0200(9) -0.0039(9) 0.0037(8) 0.0001(9)
C13 0.0224(11) 0.0514(15) 0.0314(11) -0.0060(11) 0.0051(9) 0.0061(11)
C14 0.0249(10) 0.0229(11) 0.0260(10) -0.0035(8) -0.0019(8) 0.0016(8)
C15 0.0165(9) 0.0250(10) 0.0172(9) -0.0008(8) 0.0010(7) 0.0026(8)
C16 0.0228(10) 0.0274(10) 0.0196(9) 0.0006(9) 0.0026(8) -0.0018(8)
C17 0.0244(10) 0.0245(10) 0.0249(10) -0.0027(8) -0.0004(9) -0.0020(8)
C18 0.0246(10) 0.0293(11) 0.0171(9) -0.0038(8) -0.0026(8) 0.0073(9)
C19 0.0278(11) 0.0294(11) 0.0194(9) 0.0058(9) -0.0012(8) 0.0030(9)
C20 0.0212(10) 0.0247(10) 0.0235(10) 0.0026(8) -0.0003(8) -0.0014(8)
C21 0.079(2) 0.0335(13) 0.0214(11) 0.0003(10) -0.0166(13) 0.0072(14)

loop_
_atom_type_symbol
_atom_type_description
_atom_type_scat_dispersion_real
_atom_type_scat_dispersion_imag
_atom_type_scat_source
C C 0.0181 0.0091 'International Tables Vol C Tables 4.2.6.8 and 6.1.1.4'
H H 0.0000 0.0000 'International Tables Vol C Tables 4.2.6.8 and 6.1.1.4'
N N 0.0311 0.0180 'International Tables Vol C Tables 4.2.6.8 and 6.1.1.4'
O O 0.0492 0.0322 'International Tables Vol C Tables 4.2.6.8 and 6.1.1.4'
F F 0.0727 0.0534 'International Tables Vol C Tables 4.2.6.8 and 6.1.1.4'

loop_
_geom_angle_atom_site_label_1
_geom_angle_atom_site_label_2
_geom_angle_atom_site_label_3
_geom_angle
C18 O2 C21 116.57(19)
C7 N1 H1 117.1
C8 N1 H1 117.1
C8 N1 C7 125.85(17)
C2 C1 C6 117.49(19)
C2 C1 C7 122.47(17)
C6 C1 C7 120.02(18)
C1 C2 H2 119.4
C3 C2 C1 121.21(19)
C3 C2 H2 119.4
C2 C3 H3 119.7
C4 C3 C2 120.6(2)
C4 C3 H3 119.7
C3 C4 H4 120.5
C5 C4 C3 119.0(2)
C5 C4 H4 120.5
C4 C5 H5 119.7
C4 C5 C6 120.55(19)
C6 C5 H5 119.7
C1 C6 H6 119.4
C5 C6 C1 121.2(2)
C5 C6 H6 119.4
N1 C7 C1 109.97(16)
N1 C7 C10 107.41(16)
N1 C7 C11 104.96(15)
C1 C7 C10 110.11(17)
C1 C7 C11 111.37(16)
C10 C7 C11 112.81(17)
O1 C8 N1 128.2(2)
O1 C8 C9 118.06(18)
N1 C8 C9 113.69(18)
F1 C9 C8 112.81(17)
F2 C9 F1 106.9(2)
F2 C9 C8 110.40(19)
F3 C9 F1 107.5(2)
F3 C9 F2 107.93(17)
F3 C9 C8 111.1(2)
C7 C10 H10A 109.5
C7 C10 H10B 109.5
C7 C10 H10C 109.5
H10A C10 H10B 109.5
H10A C10 H10C 109.5
H10B C10 H10C 109.5
C12 C11 C7 110.67(16)
C14 C11 C7 108.22(16)
C14 C11 C12 108.16(17)
C14 C11 C15 110.27(17)
C15 C11 C7 110.10(16)
C15 C11 C12 109.40(16)
C11 C12 H12A 108.7
C11 C12 H12B 108.7
H12A C12 H12B 107.6
C13 C12 C11 114.33(18)
C13 C12 H12A 108.7
C13 C12 H12B 108.7
C12 C13 H13A 109.5
C12 C13 H13B 109.5
C12 C13 H13C 109.5
H13A C13 H13B 109.5
H13A C13 H13C 109.5
H13B C13 H13C 109.5
C11 C14 H14A 109.5
C11 C14 H14B 109.5
C11 C14 H14C 109.5
H14A C14 H14B 109.5
H14A C14 H14C 109.5
H14B C14 H14C 109.5
C16 C15 C11 121.26(18)
C20 C15 C11 122.25(18)
C20 C15 C16 116.49(18)
C15 C16 H16 119.0
C17 C16 C15 121.92(19)
C17 C16 H16 119.0
C16 C17 H17 119.9
C16 C17 C18 120.2(2)
C18 C17 H17 119.9
O2 C18 C17 115.9(2)
O2 C18 C19 124.62(19)
C19 C18 C17 119.52(19)
C18 C19 H19 120.3
C18 C19 C20 119.47(19)
C20 C19 H19 120.3
C15 C20 C19 122.3(2)
C15 C20 H20 118.8
C19 C20 H20 118.8
O2 C21 H21A 109.5
O2 C21 H21B 109.5
O2 C21 H21C 109.5
H21A C21 H21B 109.5
H21A C21 H21C 109.5
H21B C21 H21C 109.5

loop_
_geom_bond_atom_site_label_1
_geom_bond_atom_site_label_2
_geom_bond_distance
F1 C9 1.339(3)
F2 C9 1.331(3)
F3 C9 1.321(3)
O1 C8 1.215(3)
O2 C18 1.369(3)
O2 C21 1.428(3)
N1 H1 0.8800
N1 C7 1.484(2)
N1 C8 1.336(3)
C1 C2 1.395(3)
C1 C6 1.400(3)
C1 C7 1.532(3)
C2 H2 0.9500
C2 C3 1.389(3)
C3 H3 0.9500
C3 C4 1.388(3)
C4 H4 0.9500
C4 C5 1.382(4)
C5 H5 0.9500
C5 C6 1.390(3)
C6 H6 0.9500
C7 C10 1.539(3)
C7 C11 1.609(3)
C8 C9 1.544(3)
C10 H10A 0.9800
C10 H10B 0.9800
C10 H10C 0.9800
C11 C12 1.545(3)
C11 C14 1.542(3)
C11 C15 1.542(3)
C12 H12A 0.9900
C12 H12B 0.9900
C12 C13 1.530(3)
C13 H13A 0.9800
C13 H13B 0.9800
C13 H13C 0.9800
C14 H14A 0.9800
C14 H14B 0.9800
C14 H14C 0.9800
C15 C16 1.399(3)
C15 C20 1.394(3)
C16 H16 0.9500
C16 C17 1.385(3)
C17 H17 0.9500
C17 C18 1.385(3)
C18 C19 1.384(3)
C19 H19 0.9500
C19 C20 1.396(3)
C20 H20 0.9500
C21 H21A 0.9800
C21 H21B 0.9800
C21 H21C 0.9800

loop_
_geom_torsion_atom_site_label_1
_geom_torsion_atom_site_label_2
_geom_torsion_atom_site_label_3
_geom_torsion_atom_site_label_4
_geom_torsion
O1 C8 C9 F1 -161.1(2)
O1 C8 C9 F2 79.3(3)
O1 C8 C9 F3 -40.4(3)
O2 C18 C19 C20 -177.8(2)
N1 C7 C11 C12 -167.31(16)
N1 C7 C11 C14 74.34(19)
N1 C7 C11 C15 -46.2(2)
N1 C8 C9 F1 21.0(3)
N1 C8 C9 F2 -98.6(2)
N1 C8 C9 F3 141.69(19)
C1 C2 C3 C4 1.5(3)
C1 C7 C11 C12 73.7(2)
C1 C7 C11 C14 -44.6(2)
C1 C7 C11 C15 -165.20(16)
C2 C1 C6 C5 -2.1(3)
C2 C1 C7 N1 -20.1(3)
C2 C1 C7 C10 -138.3(2)
C2 C1 C7 C11 95.8(2)
C2 C3 C4 C5 -1.2(3)
C3 C4 C5 C6 -0.8(3)
C4 C5 C6 C1 2.5(3)
C6 C1 C2 C3 0.1(3)
C6 C1 C7 N1 161.79(19)
C6 C1 C7 C10 43.6(2)
C6 C1 C7 C11 -82.3(2)
C7 N1 C8 O1 6.7(4)
C7 N1 C8 C9 -175.66(19)
C7 C1 C2 C3 -178.1(2)
C7 C1 C6 C5 176.10(19)
C7 C11 C12 C13 -178.04(18)
C7 C11 C15 C16 -78.2(2)
C7 C11 C15 C20 102.0(2)
C8 N1 C7 C1 -62.7(3)
C8 N1 C7 C10 57.1(3)
C8 N1 C7 C11 177.38(19)
C10 C7 C11 C12 -50.7(2)
C10 C7 C11 C14 -169.03(17)
C10 C7 C11 C15 70.4(2)
C11 C15 C16 C17 -179.41(19)
C11 C15 C20 C19 179.08(19)
C12 C11 C15 C16 43.7(3)
C12 C11 C15 C20 -136.1(2)
C14 C11 C12 C13 -59.7(2)
C14 C11 C15 C16 162.51(18)
C14 C11 C15 C20 -17.3(3)
C15 C11 C12 C13 60.5(3)
C15 C16 C17 C18 0.9(3)
C16 C15 C20 C19 -0.7(3)
C16 C17 C18 O2 177.54(19)
C16 C17 C18 C19 -2.0(3)
C17 C18 C19 C20 1.6(3)
C18 C19 C20 C15 -0.3(3)
C20 C15 C16 C17 0.4(3)
C21 O2 C18 C17 -174.9(2)
C21 O2 C18 C19 4.6(3)
